data_4327737
loop_
_publ_author_name
'Taruna Singh'
'Ram Kishan'
'Munirathinam Nethaji'
'Natesan Thirupathi'

_publ_section_title
;
 Synthesis, Reactivity Studies, Structural Aspects, and Solution Behavior
 of Half Sandwich Ruthenium(II) N,N',N"-Triarylguanidinate Complexes
;
_journal_name_full 'Inorganic Chemistry'
_journal_page_first 157
_journal_page_last 169
_journal_paper_doi 10.1021/ic201343w
_journal_volume 51
_journal_year 2012
_chemical_formula_moiety 'C32 H36 Cl N3 Ru'
_chemical_formula_sum 'C32 H36 Cl N3 Ru'
_chemical_formula_weight 599.16
_chemical_name_systematic ?
_space_group_IT_number 14
_symmetry_cell_setting monoclinic
_symmetry_space_group_name_Hall '-P 2yn'
_symmetry_space_group_name_H-M 'P 1 21/n 1'
_atom_sites_solution_hydrogens geom
_atom_sites_solution_primary direct
_atom_sites_solution_secondary difmap
_audit_creation_method SHELXL-97
_cell_angle_alpha 90.00
_cell_angle_beta 103.756(5)
_cell_angle_gamma 90.00
_cell_formula_units_Z 4
_cell_length_a 15.844(5)
_cell_length_b 9.534(5)
_cell_length_c 19.696(5)
_cell_measurement_reflns_used 8544
_cell_measurement_temperature 298(2)
_cell_measurement_theta_max 26.4
_cell_measurement_theta_min 3.0
_cell_volume 2889.9(19)
_computing_cell_refinement 'CrysAlisPro,Oxford Diffraction Ltd.'
_computing_data_collection 'CrysAlisPro, Oxford Diffraction Ltd.'
_computing_data_reduction 'CrysAlisPro, Oxford Diffraction Ltd.'
_computing_molecular_graphics 'DIAMOND 2.0c'
_computing_publication_material 'WINGX V1.80.01'
_computing_structure_refinement 'SHELXL-97 (Sheldrick, 2008)'
_computing_structure_solution SIR-92
_diffrn_ambient_temperature 298(2)
_diffrn_detector_area_resol_mean 0.3703
_diffrn_measured_fraction_theta_full 0.998
_diffrn_measured_fraction_theta_max 0.998
_diffrn_measurement_device_type 'Sapphire-3 CCD detector'
_diffrn_measurement_method 'omega scan'
_diffrn_radiation_monochromator graphite
_diffrn_radiation_source 'Enhance (Mo) x-ray Source'
_diffrn_radiation_type MoK\a
_diffrn_radiation_wavelength 0.71073
_diffrn_reflns_av_R_equivalents 0.0237
_diffrn_reflns_av_sigmaI/netI 0.0362
_diffrn_reflns_limit_h_max 19
_diffrn_reflns_limit_h_min -16
_diffrn_reflns_limit_k_max 8
_diffrn_reflns_limit_k_min -11
_diffrn_reflns_limit_l_max 24
_diffrn_reflns_limit_l_min -24
_diffrn_reflns_number 15121
_diffrn_reflns_theta_full 26.37
_diffrn_reflns_theta_max 26.37
_diffrn_reflns_theta_min 3.02
_exptl_absorpt_coefficient_mu 0.660
_exptl_absorpt_correction_T_max 0.8524
_exptl_absorpt_correction_T_min 0.8266
_exptl_absorpt_correction_type empirical
_exptl_absorpt_process_details 'CrysAlisPro 1.171.34.40 (2006)'
_exptl_crystal_colour Orange
_exptl_crystal_density_diffrn 1.377
_exptl_crystal_description Rectangular
_exptl_crystal_F_000 1240
_exptl_crystal_size_max 0.30
_exptl_crystal_size_mid 0.27
_exptl_crystal_size_min 0.25
_refine_diff_density_max 1.937
_refine_diff_density_min -0.371
_refine_diff_density_rms 0.070
_refine_ls_extinction_method none
_refine_ls_goodness_of_fit_ref 1.051
_refine_ls_hydrogen_treatment constr
_refine_ls_matrix_type full
_refine_ls_number_parameters 340
_refine_ls_number_reflns 5890
_refine_ls_number_restraints 0
_refine_ls_restrained_S_all 1.051
_refine_ls_R_factor_all 0.0564
_refine_ls_R_factor_gt 0.0403
_refine_ls_shift/su_max 0.008
_refine_ls_shift/su_mean 0.000
_refine_ls_structure_factor_coef Fsqd
_refine_ls_weighting_details 'calc w=1/[\s^2^(Fo^2^)+(0.1270P)^2^+22.9438P] where P=(Fo^2^+2Fc^2^)/3'
_refine_ls_weighting_scheme calc
_refine_ls_wR_factor_gt 0.1079
_refine_ls_wR_factor_ref 0.1130
_reflns_number_gt 4649
_reflns_number_total 5890
_reflns_threshold_expression >2sigma(I)
_cod_data_source_file ic201343w_si_002_1.cif
_cod_data_source_block pnt-1
_cod_database_code 4327737

loop_
_symmetry_equiv_pos_as_xyz
'x, y, z'
'-x+1/2, y+1/2, -z+1/2'
'-x, -y, -z'
'x-1/2, -y-1/2, z-1/2'

loop_
_atom_site_label
_atom_site_type_symbol
_atom_site_fract_x
_atom_site_fract_y
_atom_site_fract_z
_atom_site_U_iso_or_equiv
_atom_site_adp_type
_atom_site_occupancy
_atom_site_symmetry_multiplicity
_atom_site_calc_flag
_atom_site_refinement_flags
Ru1 Ru 0.276279(15) -0.08134(3) 0.944434(12) 0.03309(10) Uani 1 1 d .
Cl1 Cl 0.34374(6) 0.13745(10) 0.92610(5) 0.0536(2) Uani 1 1 d .
C19 C 0.2340(3) 0.2170(4) 1.19524(17) 0.0531(10) Uani 1 1 d .
C4 C 0.1284(3) -0.0416(4) 0.69426(17) 0.0542(10) Uani 1 1 d .
H4 H 0.1622 -0.0641 0.6631 0.065 Uiso 1 1 calc R
N2 N 0.08248(17) 0.1827(3) 0.93063(12) 0.0392(6) Uani 1 1 d .
H2 H 0.0516 0.1842 0.9611 0.047 Uiso 1 1 calc R
N3 N 0.19613(16) 0.0344(3) 0.99517(12) 0.0362(6) Uani 1 1 d .
N1 N 0.16160(16) 0.0064(3) 0.88357(12) 0.0352(6) Uani 1 1 d .
C16 C 0.2065(2) 0.0973(3) 1.06136(14) 0.0341(7) Uani 1 1 d .
C1 C 0.1436(2) 0.0779(3) 0.93570(15) 0.0335(7) Uani 1 1 d .
C18 C 0.1505(3) 0.1777(4) 1.15818(16) 0.0525(10) Uani 1 1 d .
H18 H 0.1034 0.1919 1.1778 0.063 Uiso 1 1 calc R
C13 C -0.0306(2) 0.4571(4) 0.81232(17) 0.0462(8) Uani 1 1 d .
H13 H -0.0852 0.4987 0.8018 0.055 Uiso 1 1 calc R
C5 C 0.0400(3) -0.0198(4) 0.66939(17) 0.0536(10) Uani 1 1 d .
C9 C 0.06723(19) 0.2887(3) 0.87829(14) 0.0336(7) Uani 1 1 d .
C23 C 0.2485(2) -0.2849(3) 0.98380(16) 0.0396(7) Uani 1 1 d .
C17 C 0.1377(2) 0.1174(4) 1.09226(16) 0.0425(8) Uani 1 1 d .
H17 H 0.0821 0.0903 1.0686 0.051 Uiso 1 1 calc R
C21 C 0.2896(2) 0.1336(4) 1.09889(17) 0.0470(8) Uani 1 1 d .
H21 H 0.3371 0.1190 1.0796 0.056 Uiso 1 1 calc R
C10 C 0.1304(2) 0.3331(3) 0.84626(17) 0.0427(8) Uani 1 1 d .
H10 H 0.1852 0.2920 0.8575 0.051 Uiso 1 1 calc R
C28 C 0.2466(2) -0.2930(3) 0.91165(17) 0.0420(8) Uani 1 1 d .
H28 H 0.1966 -0.3257 0.8808 0.050 Uiso 1 1 calc R
C15 C 0.0144(4) 0.6255(5) 0.7281(2) 0.0767(14) Uani 1 1 d .
H15A H 0.0219 0.7126 0.7533 0.115 Uiso 1 1 calc R
H15B H -0.0440 0.6193 0.7001 0.115 Uiso 1 1 calc R
H15C H 0.0544 0.6212 0.6984 0.115 Uiso 1 1 calc R
C3 C 0.1669(2) -0.0303(4) 0.76452(16) 0.0443(8) Uani 1 1 d .
H3 H 0.2264 -0.0446 0.7800 0.053 Uiso 1 1 calc R
C26 C 0.3933(2) -0.1990(4) 0.92916(19) 0.0476(9) Uani 1 1 d .
C14 C -0.0142(2) 0.3498(4) 0.86031(16) 0.0417(8) Uani 1 1 d .
H14 H -0.0580 0.3183 0.8807 0.050 Uiso 1 1 calc R
C11 C 0.1120(2) 0.4406(4) 0.79665(18) 0.0481(9) Uani 1 1 d .
H11 H 0.1550 0.4695 0.7748 0.058 Uiso 1 1 calc R
C6 C -0.0081(2) 0.0110(4) 0.7167(2) 0.0538(10) Uani 1 1 d .
H6 H -0.0676 0.0258 0.7006 0.065 Uiso 1 1 calc R
C2 C 0.1184(2) 0.0019(3) 0.81271(15) 0.0345(7) Uani 1 1 d .
C12 C 0.0317(3) 0.5048(4) 0.77933(17) 0.0467(9) Uani 1 1 d .
C25 C 0.3955(2) -0.1839(4) 1.00123(18) 0.0462(8) Uani 1 1 d .
H25 H 0.4443 -0.1455 1.0313 0.055 Uiso 1 1 calc R
C7 C 0.0291(2) 0.0208(3) 0.78847(17) 0.0423(8) Uani 1 1 d .
H7 H -0.0054 0.0397 0.8196 0.051 Uiso 1 1 calc R
C29 C 0.1736(2) -0.3304(4) 1.01379(19) 0.0515(9) Uani 1 1 d .
H29 H 0.1742 -0.2706 1.0544 0.062 Uiso 1 1 calc R
C32 C 0.4685(3) -0.1492(5) 0.9009(2) 0.0687(12) Uani 1 1 d .
H32A H 0.4713 -0.2035 0.8605 0.103 Uiso 1 1 calc R
H32B H 0.5215 -0.1602 0.9361 0.103 Uiso 1 1 calc R
H32C H 0.4604 -0.0520 0.8882 0.103 Uiso 1 1 calc R
C27 C 0.3183(2) -0.2530(3) 0.88522(17) 0.0432(8) Uani 1 1 d .
H27 H 0.3154 -0.2628 0.8377 0.052 Uiso 1 1 calc R
C20 C 0.3014(2) 0.1917(4) 1.16510(18) 0.0545(10) Uani 1 1 d .
H20 H 0.3574 0.2141 1.1898 0.065 Uiso 1 1 calc R
C8 C -0.0003(4) -0.0285(5) 0.5915(2) 0.0939(18) Uani 1 1 d .
H8A H -0.0590 -0.0617 0.5840 0.141 Uiso 1 1 calc R
H8B H 0.0327 -0.0922 0.5702 0.141 Uiso 1 1 calc R
H8C H -0.0002 0.0628 0.5709 0.141 Uiso 1 1 calc R
C24 C 0.3243(2) -0.2269(3) 1.02755(16) 0.0415(8) Uani 1 1 d .
H24 H 0.3272 -0.2168 1.0750 0.050 Uiso 1 1 calc R
C22 C 0.2486(3) 0.2786(6) 1.2681(2) 0.0904(16) Uani 1 1 d .
H22A H 0.2920 0.2249 1.2998 0.136 Uiso 1 1 calc R
H22B H 0.1952 0.2759 1.2831 0.136 Uiso 1 1 calc R
H22C H 0.2678 0.3741 1.2675 0.136 Uiso 1 1 calc R
C31 C 0.0854(3) -0.3147(5) 0.9643(2) 0.0706(13) Uani 1 1 d .
H31A H 0.0753 -0.2178 0.9519 0.106 Uiso 1 1 calc R
H31B H 0.0415 -0.3473 0.9867 0.106 Uiso 1 1 calc R
H31C H 0.0835 -0.3691 0.9229 0.106 Uiso 1 1 calc R
C30 C 0.1904(4) -0.4826(5) 1.0409(3) 0.0899(16) Uani 1 1 d .
H30A H 0.1982 -0.5421 1.0036 0.135 Uiso 1 1 calc R
H30B H 0.1417 -0.5149 1.0577 0.135 Uiso 1 1 calc R
H30C H 0.2419 -0.4851 1.0783 0.135 Uiso 1 1 calc R

loop_
_atom_site_aniso_label
_atom_site_aniso_U_11
_atom_site_aniso_U_22
_atom_site_aniso_U_33
_atom_site_aniso_U_23
_atom_site_aniso_U_13
_atom_site_aniso_U_12
Ru1 0.03298(15) 0.03264(17) 0.03376(15) 0.00135(10) 0.00817(10) 0.00574(12)
Cl1 0.0498(5) 0.0404(5) 0.0732(6) 0.0113(4) 0.0194(4) 0.0012(4)
C19 0.068(2) 0.052(2) 0.0352(18) -0.0053(15) 0.0040(16) 0.015(2)
C4 0.078(3) 0.053(2) 0.0339(18) 0.0014(15) 0.0184(18) -0.006(2)
N2 0.0398(15) 0.0433(17) 0.0389(14) 0.0075(12) 0.0184(11) 0.0142(13)
N3 0.0383(14) 0.0403(15) 0.0306(13) -0.0017(11) 0.0094(11) 0.0125(13)
N1 0.0356(14) 0.0381(16) 0.0308(13) 0.0016(11) 0.0057(10) 0.0093(13)
C16 0.0412(18) 0.0317(18) 0.0288(15) 0.0032(12) 0.0071(12) 0.0048(14)
C1 0.0324(16) 0.0338(17) 0.0355(16) 0.0029(13) 0.0104(12) 0.0023(14)
C18 0.059(2) 0.062(3) 0.0389(19) 0.0001(16) 0.0182(16) 0.015(2)
C13 0.0428(19) 0.045(2) 0.050(2) 0.0065(16) 0.0100(15) 0.0131(17)
C5 0.082(3) 0.036(2) 0.0343(18) 0.0020(15) -0.0037(18) -0.016(2)
C9 0.0357(16) 0.0318(17) 0.0325(15) -0.0011(12) 0.0067(12) 0.0063(14)
C23 0.051(2) 0.0275(17) 0.0436(18) 0.0037(13) 0.0171(15) 0.0059(15)
C17 0.0400(18) 0.051(2) 0.0372(17) 0.0018(14) 0.0102(14) 0.0020(16)
C21 0.0357(18) 0.060(2) 0.0465(19) -0.0038(17) 0.0121(14) 0.0029(17)
C10 0.0388(18) 0.038(2) 0.053(2) -0.0001(15) 0.0138(15) 0.0057(16)
C28 0.0456(19) 0.0325(18) 0.0470(19) -0.0077(14) 0.0090(15) 0.0010(16)
C15 0.114(4) 0.053(3) 0.071(3) 0.021(2) 0.038(3) 0.020(3)
C3 0.048(2) 0.051(2) 0.0343(17) 0.0023(15) 0.0115(14) -0.0011(18)
C26 0.044(2) 0.037(2) 0.068(2) 0.0074(16) 0.0230(17) 0.0145(17)
C14 0.0366(17) 0.048(2) 0.0425(18) 0.0050(15) 0.0125(14) 0.0047(16)
C11 0.055(2) 0.043(2) 0.054(2) -0.0006(16) 0.0283(17) -0.0024(18)
C6 0.049(2) 0.037(2) 0.062(2) 0.0012(17) -0.0130(18) -0.0054(18)
C2 0.0413(17) 0.0276(17) 0.0341(16) 0.0016(12) 0.0078(13) 0.0018(14)
C12 0.068(2) 0.035(2) 0.0384(18) 0.0011(14) 0.0139(16) 0.0085(18)
C25 0.0386(18) 0.037(2) 0.057(2) 0.0070(15) 0.0011(15) 0.0078(16)
C7 0.0418(19) 0.0354(18) 0.0464(19) -0.0041(15) 0.0038(14) 0.0000(16)
C29 0.060(2) 0.046(2) 0.055(2) -0.0021(17) 0.0267(18) -0.0063(19)
C32 0.051(2) 0.066(3) 0.098(3) 0.006(2) 0.037(2) 0.008(2)
C27 0.053(2) 0.0362(19) 0.0449(18) -0.0043(14) 0.0203(15) 0.0097(17)
C20 0.049(2) 0.064(3) 0.046(2) -0.0109(18) 0.0007(16) -0.004(2)
C8 0.139(5) 0.076(3) 0.047(2) -0.012(2) -0.019(3) -0.033(3)
C24 0.0453(19) 0.0363(19) 0.0381(17) 0.0058(14) 0.0006(14) 0.0104(16)
C22 0.094(4) 0.118(4) 0.052(2) -0.031(3) 0.004(2) 0.023(3)
C31 0.048(2) 0.101(4) 0.069(3) -0.008(2) 0.0264(19) -0.011(2)
C30 0.103(4) 0.061(3) 0.122(4) 0.031(3) 0.060(3) -0.005(3)

loop_
_atom_type_symbol
_atom_type_description
_atom_type_scat_dispersion_real
_atom_type_scat_dispersion_imag
_atom_type_scat_source
C C 0.0033 0.0016 'International Tables Vol C Tables 4.2.6.8 and 6.1.1.4'
H H 0.0000 0.0000 'International Tables Vol C Tables 4.2.6.8 and 6.1.1.4'
N N 0.0061 0.0033 'International Tables Vol C Tables 4.2.6.8 and 6.1.1.4'
Cl Cl 0.1484 0.1585 'International Tables Vol C Tables 4.2.6.8 and 6.1.1.4'
Ru Ru -1.2594 0.8363 'International Tables Vol C Tables 4.2.6.8 and 6.1.1.4'

loop_
_geom_angle_atom_site_label_1
_geom_angle_atom_site_label_2
_geom_angle_atom_site_label_3
_geom_angle
N1 Ru1 N3 61.57(9)
N1 Ru1 C28 96.08(12)
N3 Ru1 C28 121.63(12)
N1 Ru1 C24 142.80(12)
N3 Ru1 C24 96.97(12)
C28 Ru1 C24 68.39(12)
N1 Ru1 C23 109.81(12)
N3 Ru1 C23 95.90(11)
C28 Ru1 C23 38.35(12)
C24 Ru1 C23 38.21(12)
N1 Ru1 C25 175.61(12)
N3 Ru1 C25 122.51(12)
C28 Ru1 C25 80.38(13)
C24 Ru1 C25 38.02(13)
C23 Ru1 C25 68.96(13)
N1 Ru1 C27 108.88(11)
N3 Ru1 C27 158.93(12)
C28 Ru1 C27 37.87(13)
C24 Ru1 C27 79.99(13)
C23 Ru1 C27 68.74(13)
C25 Ru1 C27 66.73(13)
N1 Ru1 C26 138.80(12)
N3 Ru1 C26 159.23(12)
C28 Ru1 C26 67.49(13)
C24 Ru1 C26 67.96(13)
C23 Ru1 C26 81.09(13)
C25 Ru1 C26 37.31(13)
C27 Ru1 C26 36.43(13)
N1 Ru1 Cl1 85.63(8)
N3 Ru1 Cl1 87.51(8)
C28 Ru1 Cl1 147.74(10)
C24 Ru1 Cl1 125.85(10)
C23 Ru1 Cl1 163.94(9)
C25 Ru1 Cl1 95.97(10)
C27 Ru1 Cl1 111.29(10)
C26 Ru1 Cl1 90.15(10)
N1 Ru1 C1 30.82(9)
N3 Ru1 C1 31.19(9)
C28 Ru1 C1 114.88(12)
C24 Ru1 C1 124.80(11)
C23 Ru1 C1 108.68(12)
C25 Ru1 C1 153.43(12)
C27 Ru1 C1 138.60(11)
C26 Ru1 C1 167.23(11)
Cl1 Ru1 C1 82.15(8)
C20 C19 C18 117.8(3)
C20 C19 C22 121.5(4)
C18 C19 C22 120.7(4)
C3 C4 C5 120.9(4)
C3 C4 H4 119.6
C5 C4 H4 119.6
C1 N2 C9 124.3(2)
C1 N2 H2 117.9
C9 N2 H2 117.9
C1 N3 C16 126.3(3)
C1 N3 Ru1 93.85(18)
C16 N3 Ru1 135.4(2)
C1 N1 C2 130.2(3)
C1 N1 Ru1 94.57(18)
C2 N1 Ru1 135.1(2)
C17 C16 C21 118.5(3)
C17 C16 N3 122.4(3)
C21 C16 N3 119.0(3)
N1 C1 N3 108.6(3)
N1 C1 N2 126.6(3)
N3 C1 N2 124.8(3)
N1 C1 Ru1 54.61(15)
N3 C1 Ru1 54.96(15)
N2 C1 Ru1 169.7(2)
C17 C18 C19 120.5(3)
C17 C18 H18 119.7
C19 C18 H18 119.7
C14 C13 C12 121.9(3)
C14 C13 H13 119.0
C12 C13 H13 119.0
C6 C5 C4 118.1(3)
C6 C5 C8 122.0(4)
C4 C5 C8 119.8(4)
C10 C9 C14 119.4(3)
C10 C9 N2 122.4(3)
C14 C9 N2 118.2(3)
C24 C23 C28 116.5(3)
C24 C23 C29 120.4(3)
C28 C23 C29 123.1(3)
C24 C23 Ru1 69.74(18)
C28 C23 Ru1 69.42(18)
C29 C23 Ru1 129.8(2)
C16 C17 C18 120.9(3)
C16 C17 H17 119.6
C18 C17 H17 119.6
C20 C21 C16 119.8(3)
C20 C21 H21 120.1
C16 C21 H21 120.1
C9 C10 C11 119.7(3)
C9 C10 H10 120.2
C11 C10 H10 120.2
C27 C28 C23 121.9(3)
C27 C28 Ru1 73.58(19)
C23 C28 Ru1 72.23(18)
C27 C28 H28 119.0
C23 C28 H28 119.0
Ru1 C28 H28 127.3
C12 C15 H15A 109.5
C12 C15 H15B 109.5
H15A C15 H15B 109.5
C12 C15 H15C 109.5
H15A C15 H15C 109.5
H15B C15 H15C 109.5
C4 C3 C2 121.2(3)
C4 C3 H3 119.4
C2 C3 H3 119.4
C27 C26 C25 118.3(3)
C27 C26 C32 121.4(3)
C25 C26 C32 120.2(4)
C27 C26 Ru1 70.03(19)
C25 C26 Ru1 68.94(19)
C32 C26 Ru1 129.9(3)
C13 C14 C9 120.1(3)
C13 C14 H14 119.9
C9 C14 H14 119.9
C12 C11 C10 121.6(3)
C12 C11 H11 119.2
C10 C11 H11 119.2
C5 C6 C7 122.2(3)
C5 C6 H6 118.9
C7 C6 H6 118.9
C3 C2 C7 118.4(3)
C3 C2 N1 117.9(3)
C7 C2 N1 123.6(3)
C11 C12 C13 117.2(3)
C11 C12 C15 120.8(4)
C13 C12 C15 121.9(4)
C24 C25 C26 120.5(3)
C24 C25 Ru1 69.41(18)
C26 C25 Ru1 73.75(18)
C24 C25 H25 119.8
C26 C25 H25 119.8
Ru1 C25 H25 129.5
C2 C7 C6 119.2(3)
C2 C7 H7 120.4
C6 C7 H7 120.4
C31 C29 C23 114.4(3)
C31 C29 C30 111.9(4)
C23 C29 C30 108.5(3)
C31 C29 H29 107.3
C23 C29 H29 107.3
C30 C29 H29 107.3
C26 C32 H32A 109.5
C26 C32 H32B 109.5
H32A C32 H32B 109.5
C26 C32 H32C 109.5
H32A C32 H32C 109.5
H32B C32 H32C 109.5
C26 C27 C28 120.9(3)
C26 C27 Ru1 73.54(19)
C28 C27 Ru1 68.55(18)
C26 C27 H27 119.5
C28 C27 H27 119.5
Ru1 C27 H27 131.2
C19 C20 C21 122.4(3)
C19 C20 H20 118.8
C21 C20 H20 118.8
C5 C8 H8A 109.5
C5 C8 H8B 109.5
H8A C8 H8B 109.5
C5 C8 H8C 109.5
H8A C8 H8C 109.5
H8B C8 H8C 109.5
C25 C24 C23 121.8(3)
C25 C24 Ru1 72.57(18)
C23 C24 Ru1 72.06(17)
C25 C24 H24 119.1
C23 C24 H24 119.1
Ru1 C24 H24 128.7
C19 C22 H22A 109.5
C19 C22 H22B 109.5
H22A C22 H22B 109.5
C19 C22 H22C 109.5
H22A C22 H22C 109.5
H22B C22 H22C 109.5
C29 C31 H31A 109.5
C29 C31 H31B 109.5
H31A C31 H31B 109.5
C29 C31 H31C 109.5
H31A C31 H31C 109.5
H31B C31 H31C 109.5
C29 C30 H30A 109.5
C29 C30 H30B 109.5
H30A C30 H30B 109.5
C29 C30 H30C 109.5
H30A C30 H30C 109.5
H30B C30 H30C 109.5

loop_
_geom_bond_atom_site_label_1
_geom_bond_atom_site_label_2
_geom_bond_distance
Ru1 N1 2.098(2)
Ru1 N3 2.105(2)
Ru1 C28 2.137(3)
Ru1 C24 2.143(3)
Ru1 C23 2.174(3)
Ru1 C25 2.184(3)
Ru1 C27 2.202(3)
Ru1 C26 2.247(3)
Ru1 Cl1 2.4099(14)
Ru1 C1 2.566(3)
C19 C20 1.362(5)
C19 C18 1.401(5)
C19 C22 1.517(5)
C4 C3 1.377(5)
C4 C5 1.384(6)
C4 H4 0.9300
N2 C1 1.378(4)
N2 C9 1.422(4)
N2 H2 0.8600
N3 C1 1.332(4)
N3 C16 1.409(4)
N1 C1 1.319(4)
N1 C2 1.402(4)
C16 C17 1.382(4)
C16 C21 1.392(4)
C18 C17 1.390(4)
C18 H18 0.9300
C13 C14 1.375(5)
C13 C12 1.381(5)
C13 H13 0.9300
C5 C6 1.369(5)
C5 C8 1.518(5)
C9 C10 1.371(4)
C9 C14 1.383(4)
C23 C24 1.413(4)
C23 C28 1.416(4)
C23 C29 1.510(5)
C17 H17 0.9300
C21 C20 1.388(5)
C21 H21 0.9300
C10 C11 1.397(5)
C10 H10 0.9300
C28 C27 1.409(5)
C28 H28 0.9300
C15 C12 1.512(5)
C15 H15A 0.9600
C15 H15B 0.9600
C15 H15C 0.9600
C3 C2 1.390(4)
C3 H3 0.9300
C26 C27 1.392(5)
C26 C25 1.419(5)
C26 C32 1.506(5)
C14 H14 0.9300
C11 C12 1.380(5)
C11 H11 0.9300
C6 C7 1.399(5)
C6 H6 0.9300
C2 C7 1.393(4)
C25 C24 1.410(5)
C25 H25 0.9300
C7 H7 0.9300
C29 C31 1.508(5)
C29 C30 1.547(5)
C29 H29 0.9800
C32 H32A 0.9600
C32 H32B 0.9600
C32 H32C 0.9600
C27 H27 0.9300
C20 H20 0.9300
C8 H8A 0.9600
C8 H8B 0.9600
C8 H8C 0.9600
C24 H24 0.9300
C22 H22A 0.9600
C22 H22B 0.9600
C22 H22C 0.9600
C31 H31A 0.9600
C31 H31B 0.9600
C31 H31C 0.9600
C30 H30A 0.9600
C30 H30B 0.9600
C30 H30C 0.9600

loop_
_geom_torsion_atom_site_label_1
_geom_torsion_atom_site_label_2
_geom_torsion_atom_site_label_3
_geom_torsion_atom_site_label_4
_geom_torsion
N1 Ru1 N3 C1 -7.45(18)
C28 Ru1 N3 C1 -86.4(2)
C24 Ru1 N3 C1 -155.2(2)
C23 Ru1 N3 C1 -116.8(2)
C25 Ru1 N3 C1 174.43(19)
C27 Ru1 N3 C1 -75.0(4)
C26 Ru1 N3 C1 162.8(3)
Cl1 Ru1 N3 C1 78.93(18)
N1 Ru1 N3 C16 -163.4(3)
C28 Ru1 N3 C16 117.6(3)
C24 Ru1 N3 C16 48.8(3)
C23 Ru1 N3 C16 87.2(3)
C25 Ru1 N3 C16 18.4(4)
C27 Ru1 N3 C16 129.0(4)
C26 Ru1 N3 C16 6.8(5)
Cl1 Ru1 N3 C16 -77.1(3)
C1 Ru1 N3 C16 -156.0(4)
N3 Ru1 N1 C1 7.53(18)
C28 Ru1 N1 C1 130.4(2)
C24 Ru1 N1 C1 68.5(3)
C23 Ru1 N1 C1 93.5(2)
C25 Ru1 N1 C1 166.4(15)
C27 Ru1 N1 C1 166.97(19)
C26 Ru1 N1 C1 -167.2(2)
Cl1 Ru1 N1 C1 -82.00(18)
N3 Ru1 N1 C2 -175.5(3)
C28 Ru1 N1 C2 -52.7(3)
C24 Ru1 N1 C2 -114.5(3)
C23 Ru1 N1 C2 -89.6(3)
C25 Ru1 N1 C2 -16.7(17)
C27 Ru1 N1 C2 -16.1(3)
C26 Ru1 N1 C2 9.7(4)
Cl1 Ru1 N1 C2 94.9(3)
C1 Ru1 N1 C2 176.9(4)
C1 N3 C16 C17 57.3(5)
Ru1 N3 C16 C17 -152.9(3)
C1 N3 C16 C21 -126.3(4)
Ru1 N3 C16 C21 23.4(5)
C2 N1 C1 N3 171.8(3)
Ru1 N1 C1 N3 -11.1(3)
C2 N1 C1 N2 -9.8(5)
Ru1 N1 C1 N2 167.4(3)
C2 N1 C1 Ru1 -177.2(4)
C16 N3 C1 N1 170.2(3)
Ru1 N3 C1 N1 11.0(3)
C16 N3 C1 N2 -8.3(5)
Ru1 N3 C1 N2 -167.5(3)
C16 N3 C1 Ru1 159.2(4)
C9 N2 C1 N1 -40.8(5)
C9 N2 C1 N3 137.5(3)
C9 N2 C1 Ru1 52.3(13)
N3 Ru1 C1 N1 -167.1(3)
C28 Ru1 C1 N1 -56.7(2)
C24 Ru1 C1 N1 -136.7(2)
C23 Ru1 C1 N1 -97.6(2)
C25 Ru1 C1 N1 -177.7(3)
C27 Ru1 C1 N1 -18.8(3)
C26 Ru1 C1 N1 41.2(6)
Cl1 Ru1 C1 N1 94.64(19)
N1 Ru1 C1 N3 167.1(3)
C28 Ru1 C1 N3 110.5(2)
C24 Ru1 C1 N3 30.4(2)
C23 Ru1 C1 N3 69.6(2)
C25 Ru1 C1 N3 -10.5(4)
C27 Ru1 C1 N3 148.3(2)
C26 Ru1 C1 N3 -151.6(5)
Cl1 Ru1 C1 N3 -98.22(19)
N1 Ru1 C1 N2 -100.5(12)
N3 Ru1 C1 N2 92.3(12)
C28 Ru1 C1 N2 -157.2(12)
C24 Ru1 C1 N2 122.7(12)
C23 Ru1 C1 N2 161.9(12)
C25 Ru1 C1 N2 81.8(13)
C27 Ru1 C1 N2 -119.4(12)
C26 Ru1 C1 N2 -59.3(14)
Cl1 Ru1 C1 N2 -5.9(12)
C20 C19 C18 C17 -1.3(6)
C22 C19 C18 C17 -178.1(4)
C3 C4 C5 C6 -1.1(6)
C3 C4 C5 C8 178.2(4)
C1 N2 C9 C10 -27.1(5)
C1 N2 C9 C14 154.0(3)
N1 Ru1 C23 C24 -155.66(18)
N3 Ru1 C23 C24 -93.78(19)
C28 Ru1 C23 C24 130.2(3)
C25 Ru1 C23 C24 28.8(2)
C27 Ru1 C23 C24 101.1(2)
C26 Ru1 C23 C24 65.5(2)
Cl1 Ru1 C23 C24 7.8(4)
C1 Ru1 C23 C24 -122.99(19)
N1 Ru1 C23 C28 74.1(2)
N3 Ru1 C23 C28 135.97(19)
C24 Ru1 C23 C28 -130.2(3)
C25 Ru1 C23 C28 -101.4(2)
C27 Ru1 C23 C28 -29.13(19)
C26 Ru1 C23 C28 -64.8(2)
Cl1 Ru1 C23 C28 -122.4(3)
C1 Ru1 C23 C28 106.77(19)
N1 Ru1 C23 C29 -42.4(3)
N3 Ru1 C23 C29 19.5(3)
C28 Ru1 C23 C29 -116.5(4)
C24 Ru1 C23 C29 113.3(4)
C25 Ru1 C23 C29 142.1(3)
C27 Ru1 C23 C29 -145.6(3)
C26 Ru1 C23 C29 178.8(3)
Cl1 Ru1 C23 C29 121.1(3)
C1 Ru1 C23 C29 -9.7(3)
C21 C16 C17 C18 2.5(5)
N3 C16 C17 C18 178.9(3)
C19 C18 C17 C16 -1.1(6)
C17 C16 C21 C20 -1.5(5)
N3 C16 C21 C20 -178.0(3)
C14 C9 C10 C11 0.8(5)
N2 C9 C10 C11 -178.1(3)
C24 C23 C28 C27 3.5(5)
C29 C23 C28 C27 -178.5(3)
Ru1 C23 C28 C27 56.7(3)
C24 C23 C28 Ru1 -53.1(3)
C29 C23 C28 Ru1 124.8(3)
N1 Ru1 C28 C27 113.2(2)
N3 Ru1 C28 C27 173.37(17)
C24 Ru1 C28 C27 -101.8(2)
C23 Ru1 C28 C27 -132.3(3)
C25 Ru1 C28 C27 -64.2(2)
C26 Ru1 C28 C27 -27.65(19)
Cl1 Ru1 C28 C27 21.7(3)
C1 Ru1 C28 C27 138.64(18)
N1 Ru1 C28 C23 -114.51(19)
N3 Ru1 C28 C23 -54.3(2)
C24 Ru1 C28 C23 30.52(19)
C25 Ru1 C28 C23 68.1(2)
C27 Ru1 C28 C23 132.3(3)
C26 Ru1 C28 C23 104.7(2)
Cl1 Ru1 C28 C23 154.06(16)
C1 Ru1 C28 C23 -89.0(2)
C5 C4 C3 C2 0.6(6)
N1 Ru1 C26 C27 -43.9(3)
N3 Ru1 C26 C27 149.2(3)
C28 Ru1 C26 C27 28.7(2)
C24 Ru1 C26 C27 103.5(2)
C23 Ru1 C26 C27 66.1(2)
C25 Ru1 C26 C27 132.9(3)
Cl1 Ru1 C26 C27 -127.44(19)
C1 Ru1 C26 C27 -74.7(6)
N1 Ru1 C26 C25 -176.78(19)
N3 Ru1 C26 C25 16.3(4)
C28 Ru1 C26 C25 -104.2(2)
C24 Ru1 C26 C25 -29.4(2)
C23 Ru1 C26 C25 -66.8(2)
C27 Ru1 C26 C25 -132.9(3)
Cl1 Ru1 C26 C25 99.7(2)
C1 Ru1 C26 C25 152.4(5)
N1 Ru1 C26 C32 70.8(4)
N3 Ru1 C26 C32 -96.1(5)
C28 Ru1 C26 C32 143.4(4)
C24 Ru1 C26 C32 -141.9(4)
C23 Ru1 C26 C32 -179.2(4)
C25 Ru1 C26 C32 -112.4(4)
C27 Ru1 C26 C32 114.7(4)
Cl1 Ru1 C26 C32 -12.7(4)
C1 Ru1 C26 C32 39.9(8)
C12 C13 C14 C9 1.7(5)
C10 C9 C14 C13 -2.0(5)
N2 C9 C14 C13 177.0(3)
C9 C10 C11 C12 0.7(5)
C4 C5 C6 C7 0.0(6)
C8 C5 C6 C7 -179.2(3)
C4 C3 C2 C7 0.9(5)
C4 C3 C2 N1 177.7(3)
C1 N1 C2 C3 152.9(3)
Ru1 N1 C2 C3 -23.1(5)
C1 N1 C2 C7 -30.5(5)
Ru1 N1 C2 C7 153.5(3)
C10 C11 C12 C13 -1.0(5)
C10 C11 C12 C15 177.0(4)
C14 C13 C12 C11 -0.3(5)
C14 C13 C12 C15 -178.2(4)
C27 C26 C25 C24 1.9(5)
C32 C26 C25 C24 178.3(3)
Ru1 C26 C25 C24 53.4(3)
C27 C26 C25 Ru1 -51.5(3)
C32 C26 C25 Ru1 124.9(3)
N1 Ru1 C25 C24 -103.5(16)
N3 Ru1 C25 C24 54.5(2)
C28 Ru1 C25 C24 -67.1(2)
C23 Ru1 C25 C24 -28.97(19)
C27 Ru1 C25 C24 -104.1(2)
C26 Ru1 C25 C24 -132.3(3)
Cl1 Ru1 C25 C24 145.31(19)
C1 Ru1 C25 C24 60.9(4)
N1 Ru1 C25 C26 28.9(17)
N3 Ru1 C25 C26 -173.21(19)
C28 Ru1 C25 C26 65.3(2)
C24 Ru1 C25 C26 132.3(3)
C23 Ru1 C25 C26 103.4(2)
C27 Ru1 C25 C26 28.3(2)
Cl1 Ru1 C25 C26 -82.4(2)
C1 Ru1 C25 C26 -166.8(2)
C3 C2 C7 C6 -1.9(5)
N1 C2 C7 C6 -178.5(3)
C5 C6 C7 C2 1.5(5)
C24 C23 C29 C31 148.3(3)
C28 C23 C29 C31 -29.6(5)
Ru1 C23 C29 C31 60.2(4)
C24 C23 C29 C30 -86.1(4)
C28 C23 C29 C30 96.0(4)
Ru1 C23 C29 C30 -174.2(3)
C25 C26 C27 C28 -0.6(5)
C32 C26 C27 C28 -176.9(3)
Ru1 C26 C27 C28 -51.6(3)
C25 C26 C27 Ru1 51.0(3)
C32 C26 C27 Ru1 -125.3(3)
C23 C28 C27 C26 -2.2(5)
Ru1 C28 C27 C26 53.8(3)
C23 C28 C27 Ru1 -56.0(3)
N1 Ru1 C27 C26 151.13(19)
N3 Ru1 C27 C26 -149.7(3)
C28 Ru1 C27 C26 -133.8(3)
C24 Ru1 C27 C26 -66.3(2)
C23 Ru1 C27 C26 -104.3(2)
C25 Ru1 C27 C26 -28.9(2)
Cl1 Ru1 C27 C26 58.4(2)
C1 Ru1 C27 C26 161.19(18)
N1 Ru1 C27 C28 -75.1(2)
N3 Ru1 C27 C28 -15.9(4)
C24 Ru1 C27 C28 67.5(2)
C23 Ru1 C27 C28 29.48(18)
C25 Ru1 C27 C28 104.9(2)
C26 Ru1 C27 C28 133.8(3)
Cl1 Ru1 C27 C28 -167.76(17)
C1 Ru1 C27 C28 -65.0(3)
C18 C19 C20 C21 2.3(6)
C22 C19 C20 C21 179.1(4)
C16 C21 C20 C19 -0.9(6)
C26 C25 C24 C23 -0.5(5)
Ru1 C25 C24 C23 54.9(3)
C26 C25 C24 Ru1 -55.4(3)
C28 C23 C24 C25 -2.2(5)
C29 C23 C24 C25 179.8(3)
Ru1 C23 C24 C25 -55.1(3)
C28 C23 C24 Ru1 53.0(2)
C29 C23 C24 Ru1 -125.1(3)
N1 Ru1 C24 C25 172.93(19)
N3 Ru1 C24 C25 -136.3(2)
C28 Ru1 C24 C25 102.4(2)
C23 Ru1 C24 C25 133.0(3)
C27 Ru1 C24 C25 64.8(2)
C26 Ru1 C24 C25 28.9(2)
Cl1 Ru1 C24 C25 -44.3(2)
C1 Ru1 C24 C25 -151.6(2)
N1 Ru1 C24 C23 39.9(3)
N3 Ru1 C24 C23 90.69(19)
C28 Ru1 C24 C23 -30.63(19)
C25 Ru1 C24 C23 -133.0(3)
C27 Ru1 C24 C23 -68.2(2)
C26 Ru1 C24 C23 -104.1(2)
Cl1 Ru1 C24 C23 -177.34(15)
C1 Ru1 C24 C23 75.4(2)
